data_1539518
loop_
_publ_author_name
'Akizuki, M.'
'Kudoh, Y.'
'Satoh, Y.'

_publ_section_title
;
 Crystal structure of the orthorhombic (001) growth sector of stilbite
;
_journal_name_full 'European Journal of Mineralogy (1,1989-)'
_journal_page_first 839
_journal_page_last 843
_journal_volume 5
_journal_year 1993
_chemical_formula_sum 'Al10 Ca4 H58.24 Na0.72 O101.12 Si26'
_chemical_name_systematic 'Na0.72 Ca4 (Al10 Si26 O72) (H2 O)29.12'
_space_group_IT_number 69
_symmetry_space_group_name_Hall '-F 2 2'
_symmetry_space_group_name_H-M 'F m m m'
_cell_angle_alpha 90
_cell_angle_beta 90
_cell_angle_gamma 90
_cell_formula_units_Z 2
_cell_length_a 13.616
_cell_length_b 18.238
_cell_length_c 17.835
_cell_volume 4428.941
_citation_journal_id_ASTM EJMIER
_cod_data_source_file Akizuki_EJMIER_1993_1678.cif
_cod_data_source_block H58.24Al10Ca4Na0.72O101.12Si26
_cod_original_formula_sum 'H58.24 Al10 Ca4 Na0.72 O101.12 Si26'
_cod_database_code 1539518

loop_
_symmetry_equiv_pos_as_xyz
x,y,z
-x,-y,z
x,-y,-z
-x,y,-z
-x,-y,-z
x,y,-z
-x,y,z
x,-y,z
x,y+1/2,z+1/2
-x,-y+1/2,z+1/2
x,-y+1/2,-z+1/2
-x,y+1/2,-z+1/2
-x,-y+1/2,-z+1/2
x,y+1/2,-z+1/2
-x,y+1/2,z+1/2
x,-y+1/2,z+1/2
x+1/2,y,z+1/2
-x+1/2,-y,z+1/2
x+1/2,-y,-z+1/2
-x+1/2,y,-z+1/2
-x+1/2,-y,-z+1/2
x+1/2,y,-z+1/2
-x+1/2,y,z+1/2
x+1/2,-y,z+1/2
x+1/2,y+1/2,z
-x+1/2,-y+1/2,z
x+1/2,-y+1/2,-z
-x+1/2,y+1/2,-z
-x+1/2,-y+1/2,-z
x+1/2,y+1/2,-z
-x+1/2,y+1/2,z
x+1/2,-y+1/2,z

loop_
_atom_site_label
_atom_site_type_symbol
_atom_site_fract_x
_atom_site_fract_y
_atom_site_fract_z
_atom_site_occupancy
_atom_site_U_iso_or_equiv
O12 O-2 0.1426 0.4171 0.3135 0.42 0.0
O11 O-2 0.1334 0.5 0.3749 0.4 0.0
O4 O-2 0.5 0.3161 0.3477 1 0.0
Al2 Al+3 0.3023 0.411 0.5 0.2778 0.0
O3 O-2 0.356 0.3802 0.4238 1 0.0
O9 O-2 0.0417 0.5 0.422 0.46 0.0
O1 O-2 0.3183 0.3039 0.3013 1 0.0
O10 O-2 0.0998 0.5 0.177 0.97 0.0
Al4 Al+3 0.25 0.25 0.25 0.2778 0.0
O8 O-2 0 0.3728 0.302 0.97 0.0
Si1 Si+4 0.386 0.307 0.3764 0.7222 0.0
O2 O-2 0.3719 0.2321 0.4249 1 0.0
O6 O-2 0.3083 0.5 0.5 1 0.0
O7 O-2 0.5 0.1493 0.5 1 0.0
Si3 Si+4 0.3883 0.1831 0.5 0.7222 0.0
Ca1 Ca+2 0.5 0 0.2939 1 0.0
Al1 Al+3 0.386 0.307 0.3764 0.2778 0.0
Si4 Si+4 0.25 0.25 0.25 0.7222 0.0
Al3 Al+3 0.3883 0.1831 0.5 0.2778 0.0
O5 O-2 0.3158 0.1136 0.5 1 0.0
Si2 Si+4 0.3023 0.411 0.5 0.7222 0.0
Na1 Na+1 0.202 0.4442 0.2782 0.045 0.0
